data_4501926
loop_
_publ_author_name
'Lim, Gin Keat'
'Zhou, Zhongfu'
'Fujii, Kotaro'
'Calcagno, Patrizia'
'Tedesco, Emilio'
'Kitchin, Simon J.'
'Kariuki, Benson M.'
'Philp, Douglas'
'Harris, Kenneth D. M.'

_publ_section_title
;
 Arrays of P&#x2550;O Dipoles As a Recurrent Structural Motif in
 Bis-Diphenylphosphine Oxides, Established from Powder X-ray Diffraction
;
_journal_issue 8
_journal_name_full 'Crystal Growth &amp; Design'
_journal_page_first 3814
_journal_paper_doi 10.1021/cg100715v
_journal_volume 10
_journal_year 2010
_chemical_formula_sum 'C27 H26 O2 P2'
_chemical_formula_weight 444.45
_chemical_name_systematic ' ?'
_space_group_IT_number 2
_symmetry_cell_setting triclinic
_symmetry_space_group_name_Hall '-P 1'
_symmetry_space_group_name_H-M 'P -1'
_audit_creation_date 2009-04-16T13:08
_audit_creation_method 'from EXP file using GSAS2CIF'
_audit_update_record ' 2009-04-16T13:08  Initial CIF as created by GSAS2CIF'
_cell_angle_alpha 82.8493(17)
_cell_angle_beta 78.8468(26)
_cell_angle_gamma 66.0517(16)
_cell_formula_units_Z 4
_cell_length_a 11.9119(5)
_cell_length_b 13.0972(5)
_cell_length_c 17.4684(6)
_cell_volume 2440.42(17)
_computing_structure_refinement GSAS
_diffrn_radiation_polarisn_ratio 0.55
_diffrn_radiation_probe x-ray
_exptl_absorpt_correction_T_max 1.00000
_exptl_absorpt_correction_T_min 1.00000
_exptl_absorpt_process_details
;   GSAS Absorption/surface roughness correction: function number 0
 No correction is applied.
;
_pd_block_id 2009-04-16T13:08|PO3|kfujii|D5000
_pd_calc_method 'Rietveld Refinement'
_pd_instr_location ' ?'
_pd_meas_2theta_range_inc 0.0192
_pd_meas_2theta_range_max 57.9728
_pd_meas_2theta_range_min 5.0
_pd_meas_number_of_points 2760
_pd_phase_name 'from C:/Documents and Settings/tester2/My Documents/data/PO3final/'
_pd_proc_2theta_range_inc 0.0192
_pd_proc_2theta_range_max 57.94258
_pd_proc_2theta_range_min 4.96978
_pd_proc_info_datetime 2009-04-16T13:08:48
_pd_proc_info_excluded_regions ' ?'
_pd_proc_ls_background_function
;   GSAS Background function number 7 with 36 terms.
 Linear interpolation
      1:    1946.86     2:    2063.51     3:    2248.35     4:    2154.99    
      5:    1916.11     6:    1802.24     7:    2009.48     8:    2132.02    
      9:    2272.35    10:    2061.14    11:    2243.41    12:    2156.33    
     13:    1864.12    14:    1470.05    15:    1436.61    16:    1157.29    
     17:    1196.32    18:    991.887    19:    1018.90    20:    981.163    
     21:    894.367    22:    911.388    23:    883.084    24:    956.668    
     25:    818.673    26:    860.736    27:    811.424    28:    823.321    
     29:    766.942    30:    710.205    31:    649.376    32:    663.499    
     33:    607.907    34:    592.210    35:    551.921    36:    518.763    
;
_pd_proc_ls_peak_cutoff 0.01000
_pd_proc_ls_profile_function
;
 CW Profile function number 3 with  19 terms
 Pseudovoigt profile coefficients as parameterized in
 P. Thompson, D.E. Cox & J.B. Hastings (1987). J. Appl. Cryst.,20,79-83.
 Asymmetry correction of L.W. Finger, D.E. Cox & A. P. Jephcoat (1994).
 J. Appl. Cryst.,27,892-900.
 Peak tails are ignored  where the intensity is below 0.0100 times the peak
   Aniso. broadening axis   0.0   0.0   1.0
;
_pd_proc_ls_prof_R_factor 0.0281
_pd_proc_ls_prof_wR_expected 0.0217
_pd_proc_ls_prof_wR_factor 0.0361
_pd_proc_number_of_points 2760
_pd_spec_mounting ' ?'
_refine_ls_goodness_of_fit_all 2.32
_refine_ls_matrix_type full
_refine_ls_number_parameters 387
_refine_ls_number_restraints 399
_refine_ls_R_Fsqd_factor 0.04308
_refine_ls_shift/su_max 0.06
_refine_ls_shift/su_mean 0.01
_reflns_d_resolution_high 1.592
_reflns_d_resolution_low 17.116
_reflns_limit_h_max 7
_reflns_limit_h_min 0
_reflns_limit_k_max 8
_reflns_limit_k_min -7
_reflns_limit_l_max 11
_reflns_limit_l_min -10
_reflns_number_total 2548
_cod_data_source_file cg100715v_si_001.cif
_cod_data_source_block PO3_publ
_cod_depositor_comments
;
The following automatic conversions were performed:

'_geom_bond_publ_flag' value 'N' changed to 'n' according to
/home/saulius/struct/CIF-dictionaries/cif_core.dic dictionary named
'cif_core.dic' version 2.4.2 from 2011-04-26 (460
times).

'_geom_angle_publ_flag' value 'N' changed to 'n' according
to /home/saulius/struct/CIF-dictionaries/cif_core.dic dictionary
named 'cif_core.dic' version 2.4.2 from 2011-04-26 (204 times).

Automatic conversion script
Id: cif_fix_values 1715 2011-07-08 13:25:40Z adriana 
;
_cod_original_cell_volume 2440.41(20)
_cod_database_code 4501926
_gsas_exptl_extinct_corr_t_min 1.00000
_gsas_exptl_extinct_corr_t_max 1.00000

loop_
_symmetry_equiv_pos_site_id
_symmetry_equiv_pos_as_xyz
1 +x,+y,+z
-1 -x,-y,-z

loop_
_atom_site_type_symbol
_atom_site_label
_atom_site_fract_x
_atom_site_fract_y
_atom_site_fract_z
_atom_site_occupancy
_atom_site_thermal_displace_type
_atom_site_U_iso_or_equiv
_atom_site_symmetry_multiplicity
O O1 0.6553(11) 0.4547(13) 0.7431(8) 1.0 Uiso 0.0346(21) 2
P P2 0.7669(7) 0.48220(25) 0.73545(26) 1.0 Uiso 0.0346(21) 2
C C3 0.7860(8) 0.54993(30) 0.64020(32) 1.0 Uiso 0.0346(21) 2
C C4 0.7226(7) 0.5434(4) 0.5827(5) 1.0 Uiso 0.0346(21) 2
C C5 0.7368(10) 0.5956(4) 0.5086(5) 1.0 Uiso 0.0346(21) 2
C C6 0.8144(13) 0.6545(4) 0.4920(4) 1.0 Uiso 0.0346(21) 2
C C7 0.8778(9) 0.6610(5) 0.5494(6) 1.0 Uiso 0.0346(21) 2
C C8 0.8634(8) 0.6087(4) 0.6236(5) 1.0 Uiso 0.0346(21) 2
C C9 0.7437(9) 0.56744(35) 0.81532(29) 1.0 Uiso 0.0346(21) 2
C C10 0.6286(8) 0.6059(5) 0.8638(5) 1.0 Uiso 0.0346(21) 2
C C11 0.6090(11) 0.6721(5) 0.9261(5) 1.0 Uiso 0.0346(21) 2
C C12 0.7046(15) 0.6997(6) 0.9398(4) 1.0 Uiso 0.0346(21) 2
C C13 0.8199(13) 0.6613(7) 0.8914(6) 1.0 Uiso 0.0346(21) 2
C C14 0.8394(8) 0.5952(6) 0.8292(6) 1.0 Uiso 0.0346(21) 2
C C15 0.9128(9) 0.3629(7) 0.7406(9) 1.0 Uiso 0.0346(21) 2
C C16 0.9110(9) 0.2628(8) 0.7071(10) 1.0 Uiso 0.0346(21) 2
C C17 1.0425(8) 0.1714(8) 0.7038(7) 1.0 Uiso 0.0346(21) 2
O O18 1.0669(12) 0.1108(12) 0.5526(6) 1.0 Uiso 0.0346(21) 2
P P19 1.07513(35) 0.06793(33) 0.6353(5) 1.0 Uiso 0.0346(21) 2
C C20 1.2348(4) -0.0227(5) 0.6439(5) 1.0 Uiso 0.0346(21) 2
C C21 1.3269(7) -0.0465(9) 0.5777(5) 1.0 Uiso 0.0346(21) 2
C C22 1.4497(6) -0.1163(9) 0.5851(8) 1.0 Uiso 0.0346(21) 2
C C23 1.4809(6) -0.1624(7) 0.6585(10) 1.0 Uiso 0.0346(21) 2
C C24 1.3894(9) -0.1388(10) 0.7245(8) 1.0 Uiso 0.0346(21) 2
C C25 1.2666(8) -0.0691(9) 0.7175(5) 1.0 Uiso 0.0346(21) 2
C C26 0.9746(5) -0.00558(31) 0.6715(5) 1.0 Uiso 0.0346(21) 2
C C27 0.9594(9) -0.03937(33) 0.7507(6) 1.0 Uiso 0.0346(21) 2
C C28 0.8815(12) -0.09646(35) 0.7789(6) 1.0 Uiso 0.0346(21) 2
C C29 0.8188(8) -0.1199(5) 0.7278(9) 1.0 Uiso 0.0346(21) 2
C C30 0.8342(7) -0.0861(4) 0.6485(9) 1.0 Uiso 0.0346(21) 2
C C31 0.9122(8) -0.02907(34) 0.6204(6) 1.0 Uiso 0.0346(21) 2
H H32 0.6683(8) 0.5021(6) 0.5944(8) 1.0 Uiso 0.0394(32) 2
H H33 0.6923(13) 0.5908(5) 0.4684(8) 1.0 Uiso 0.0394(32) 2
H H34 0.8244(17) 0.6910(4) 0.4402(4) 1.0 Uiso 0.0394(32) 2
H H35 0.9322(11) 0.7023(6) 0.5379(9) 1.0 Uiso 0.0394(32) 2
H H36 0.9080(9) 0.6135(6) 0.6638(8) 1.0 Uiso 0.0394(32) 2
H H37 0.5614(10) 0.5866(9) 0.8542(8) 1.0 Uiso 0.0394(32) 2
H H38 0.5280(12) 0.6990(6) 0.9600(7) 1.0 Uiso 0.0394(32) 2
H H39 0.6909(21) 0.7460(7) 0.9834(5) 1.0 Uiso 0.0394(32) 2
H H40 0.8872(17) 0.6806(11) 0.9010(10) 1.0 Uiso 0.0394(32) 2
H H41 0.9203(8) 0.5682(8) 0.7953(8) 1.0 Uiso 0.0394(32) 2
H H42 0.9817(9) 0.3807(13) 0.7096(18) 1.0 Uiso 0.0394(32) 2
H H43 0.9249(24) 0.3434(8) 0.7956(12) 1.0 Uiso 0.0394(32) 2
H H44 0.8894(24) 0.2839(11) 0.6541(15) 1.0 Uiso 0.0394(32) 2
H H45 0.8506(13) 0.2374(16) 0.7417(18) 1.0 Uiso 0.0394(32) 2
H H46 1.1032(12) 0.2065(17) 0.6872(12) 1.0 Uiso 0.0394(32) 2
H H47 1.0524(21) 0.1326(10) 0.7557(9) 1.0 Uiso 0.0394(32) 2
H H48 1.3052(11) -0.0143(13) 0.5263(6) 1.0 Uiso 0.0394(32) 2
H H49 1.5141(9) -0.1330(13) 0.5387(9) 1.0 Uiso 0.0394(32) 2
H H50 1.5672(7) -0.2114(7) 0.6634(13) 1.0 Uiso 0.0394(32) 2
H H51 1.4112(14) -0.1711(14) 0.7760(9) 1.0 Uiso 0.0394(32) 2
H H52 1.2023(10) -0.0524(13) 0.7639(6) 1.0 Uiso 0.0394(32) 2
H H53 1.0033(12) -0.0229(4) 0.7864(7) 1.0 Uiso 0.0394(32) 2
H H54 0.8708(16) -0.1201(4) 0.8344(6) 1.0 Uiso 0.0394(32) 2
H H55 0.7642(10) -0.1599(6) 0.7475(12) 1.0 Uiso 0.0394(32) 2
H H56 0.7903(9) -0.1024(6) 0.6127(11) 1.0 Uiso 0.0394(32) 2
H H57 0.9228(13) -0.0054(4) 0.5649(6) 1.0 Uiso 0.0394(32) 2
O O58 0.1346(8) 0.4961(12) 0.7476(8) 1.0 Uiso 0.0346(21) 2
P P59 0.2613(7) 0.4961(5) 0.72685(25) 1.0 Uiso 0.0346(21) 2
C C60 0.3643(8) 0.3549(6) 0.70280(24) 1.0 Uiso 0.0346(21) 2
C C61 0.3137(10) 0.2788(9) 0.69307(32) 1.0 Uiso 0.0346(21) 2
C C62 0.3920(14) 0.1690(8) 0.6744(4) 1.0 Uiso 0.0346(21) 2
C C63 0.5209(14) 0.1352(8) 0.66561(28) 1.0 Uiso 0.0346(21) 2
C C64 0.5713(9) 0.2114(11) 0.67547(29) 1.0 Uiso 0.0346(21) 2
C C65 0.4928(9) 0.3213(10) 0.69411(32) 1.0 Uiso 0.0346(21) 2
C C66 0.2675(7) 0.5859(6) 0.6409(4) 1.0 Uiso 0.0346(21) 2
C C67 0.1572(7) 0.6593(8) 0.6158(5) 1.0 Uiso 0.0346(21) 2
C C68 0.1600(9) 0.7297(6) 0.5492(6) 1.0 Uiso 0.0346(21) 2
C C69 0.2738(11) 0.7265(9) 0.5076(5) 1.0 Uiso 0.0346(21) 2
C C70 0.3844(8) 0.6530(10) 0.5327(4) 1.0 Uiso 0.0346(21) 2
C C71 0.3810(7) 0.5827(7) 0.5995(5) 1.0 Uiso 0.0346(21) 2
C C72 0.3166(14) 0.5269(10) 0.8063(7) 1.0 Uiso 0.0346(21) 2
C C73 0.2407(22) 0.6463(9) 0.8314(9) 1.0 Uiso 0.0346(21) 2
C C74 0.2781(10) 0.6577(8) 0.9071(6) 1.0 Uiso 0.0346(21) 2
O O75 0.1245(12) 0.8913(9) 0.9048(8) 1.0 Uiso 0.0346(21) 2
P P76 0.1763(5) 0.7860(5) 0.95323(25) 1.0 Uiso 0.0346(21) 2
C C77 0.0489(6) 0.7621(7) 1.0155(4) 1.0 Uiso 0.0346(21) 2
C C78 0.0457(8) 0.6558(7) 1.0228(6) 1.0 Uiso 0.0346(21) 2
C C79 -0.0529(10) 0.6371(8) 1.0711(7) 1.0 Uiso 0.0346(21) 2
C C80 -0.1480(7) 0.7248(11) 1.1125(6) 1.0 Uiso 0.0346(21) 2
C C81 -0.1445(7) 0.8311(9) 1.1054(5) 1.0 Uiso 0.0346(21) 2
C C82 -0.0458(7) 0.8497(7) 1.0569(5) 1.0 Uiso 0.0346(21) 2
C C83 0.2684(5) 0.8079(6) 1.01486(35) 1.0 Uiso 0.0346(21) 2
C C84 0.3011(9) 0.9003(6) 1.0026(4) 1.0 Uiso 0.0346(21) 2
C C85 0.3730(9) 0.9140(9) 1.0520(6) 1.0 Uiso 0.0346(21) 2
C C86 0.4118(6) 0.8354(11) 1.1135(6) 1.0 Uiso 0.0346(21) 2
C C87 0.3788(8) 0.7430(8) 1.1257(4) 1.0 Uiso 0.0346(21) 2
C C88 0.3072(7) 0.7294(6) 1.0764(4) 1.0 Uiso 0.0346(21) 2
H H89 0.2233(11) 0.3026(14) 0.6993(4) 1.0 Uiso 0.0394(32) 2
H H90 0.3564(19) 0.1157(11) 0.6676(5) 1.0 Uiso 0.0394(32) 2
H H91 0.5759(17) 0.0582(8) 0.65259(31) 1.0 Uiso 0.0394(32) 2
H H92 0.6617(9) 0.1878(15) 0.6693(4) 1.0 Uiso 0.0394(32) 2
H H93 0.5282(13) 0.3747(13) 0.7010(4) 1.0 Uiso 0.0394(32) 2
H H94 0.0772(7) 0.6616(11) 0.6450(6) 1.0 Uiso 0.0394(32) 2
H H95 0.0822(11) 0.7814(7) 0.5316(9) 1.0 Uiso 0.0394(32) 2
H H96 0.2760(15) 0.7759(13) 0.4608(6) 1.0 Uiso 0.0394(32) 2
H H97 0.4644(10) 0.6505(14) 0.5036(5) 1.0 Uiso 0.0394(32) 2
H H98 0.4587(8) 0.5309(8) 0.6172(7) 1.0 Uiso 0.0394(32) 2
H H99 0.4037(12) 0.5169(31) 0.7898(11) 1.0 Uiso 0.0394(32) 2
H H100 0.3111(28) 0.4747(14) 0.8508(13) 1.0 Uiso 0.0394(32) 2
H H101 0.1518(17) 0.6612(30) 0.8397(18) 1.0 Uiso 0.0394(32) 2
H H102 0.259(5) 0.6992(20) 0.7910(15) 1.0 Uiso 0.0394(32) 2
H H103 0.2768(29) 0.5944(8) 0.9432(10) 1.0 Uiso 0.0394(32) 2
H H104 0.3629(7) 0.6554(23) 0.8961(14) 1.0 Uiso 0.0394(32) 2
H H105 0.1124(10) 0.5945(8) 0.9937(6) 1.0 Uiso 0.0394(32) 2
H H106 -0.0554(13) 0.5627(9) 1.0761(10) 1.0 Uiso 0.0394(32) 2
H H107 -0.2172(8) 0.7117(15) 1.1465(8) 1.0 Uiso 0.0394(32) 2
H H108 -0.2110(8) 0.8925(12) 1.1343(5) 1.0 Uiso 0.0394(32) 2
H H109 -0.0432(10) 0.9241(7) 1.0519(7) 1.0 Uiso 0.0394(32) 2
H H110 0.2740(13) 0.9553(6) 0.9595(4) 1.0 Uiso 0.0394(32) 2
H H111 0.3962(12) 0.9788(11) 1.0435(8) 1.0 Uiso 0.0394(32) 2
H H112 0.4621(7) 0.8451(15) 1.1480(8) 1.0 Uiso 0.0394(32) 2
H H113 0.4060(12) 0.6879(9) 1.1687(4) 1.0 Uiso 0.0394(32) 2
H H114 0.2840(10) 0.6646(7) 1.0848(5) 1.0 Uiso 0.0394(32) 2

loop_
_atom_type_symbol
_atom_type_number_in_cell
_atom_type_scat_dispersion_real
_atom_type_scat_dispersion_imag
_atom_type_scat_Cromer_Mann_a1
_atom_type_scat_Cromer_Mann_a2
_atom_type_scat_Cromer_Mann_a3
_atom_type_scat_Cromer_Mann_a4
_atom_type_scat_Cromer_Mann_b1
_atom_type_scat_Cromer_Mann_b2
_atom_type_scat_Cromer_Mann_b3
_atom_type_scat_Cromer_Mann_b4
_atom_type_scat_Cromer_Mann_c
_atom_type_scat_source
O 8.0 0.000 0.000 3.04850 13.2771 2.28680 5.70110 1.54630 0.32390 0.86700 32.9089 0.25080 International_Tables_Vol_C
P 8.0 0.000 0.000 6.43450 1.90670 4.17910 27.1570 1.78000 0.52600 1.49080 68.1645 1.11490 International_Tables_Vol_C
C 108.0 0.000 0.000 2.31000 20.8439 1.02000 10.2075 1.58860 0.56870 0.86500 51.6512 0.21560 International_Tables_Vol_C
H 104.0 0.000 0.000 0.49300 10.5109 0.32291 26.1257 0.14019 3.14236 0.04081 57.7997 0.00304 International_Tables_Vol_C

loop_
_diffrn_radiation_wavelength
_diffrn_radiation_wavelength_wt
_diffrn_radiation_type
_diffrn_radiation_wavelength_id
1.540600 1.000 K\a~1~ 1
1.540600 0.500 K\a~2~ 2

loop_
_geom_angle_atom_site_label_1
_geom_angle_atom_site_label_2
_geom_angle_atom_site_label_3
_geom_angle
_geom_angle_site_symmetry_1
_geom_angle_site_symmetry_3
_geom_angle_publ_flag
O1 P2 C3 108.0(5) 1_555 1_555 n
O1 P2 C9 107.7(6) 1_555 1_555 n
O1 P2 C15 115.3(6) 1_555 1_555 n
C3 P2 C9 113.86(21) 1_555 1_555 n
C3 P2 C15 105.6(5) 1_555 1_555 n
C9 P2 C15 106.5(4) 1_555 1_555 n
P2 C3 C4 119.7(4) 1_555 1_555 n
P2 C3 C8 120.5(4) 1_555 1_555 n
C4 C3 C8 119.80(29) 1_555 1_555 n
C3 C4 C5 120.16(25) 1_555 1_555 n
C3 C4 H32 119.87(21) 1_555 1_555 n
C5 C4 H32 119.98(24) 1_555 1_555 n
C4 C5 C6 119.99(23) 1_555 1_555 n
C4 C5 H33 119.96(24) 1_555 1_555 n
C6 C5 H33 120.05(20) 1_555 1_555 n
C5 C6 C7 119.87(24) 1_555 1_555 n
C5 C6 H34 120.05(24) 1_555 1_555 n
C7 C6 H34 120.08(24) 1_555 1_555 n
C6 C7 C8 120.06(24) 1_555 1_555 n
C6 C7 H35 119.95(20) 1_555 1_555 n
C8 C7 H35 119.99(24) 1_555 1_555 n
C3 C8 C7 120.13(25) 1_555 1_555 n
C3 C8 H36 119.95(21) 1_555 1_555 n
C7 C8 H36 119.92(24) 1_555 1_555 n
P2 C9 C10 119.4(5) 1_555 1_555 n
P2 C9 C14 120.9(6) 1_555 1_555 n
C10 C9 C14 119.7(4) 1_555 1_555 n
C9 C10 C11 120.18(28) 1_555 1_555 n
C9 C10 H37 119.87(28) 1_555 1_555 n
C11 C10 H37 119.94(28) 1_555 1_555 n
C10 C11 C12 120.01(30) 1_555 1_555 n
C10 C11 H38 119.93(24) 1_555 1_555 n
C12 C11 H38 120.06(28) 1_555 1_555 n
C11 C12 C13 119.96(32) 1_555 1_555 n
C11 C12 H39 120.03(25) 1_555 1_555 n
C13 C12 H39 120.01(25) 1_555 1_555 n
C12 C13 C14 119.93(27) 1_555 1_555 n
C12 C13 H40 120.10(29) 1_555 1_555 n
C14 C13 H40 119.97(29) 1_555 1_555 n
C9 C14 C13 120.21(30) 1_555 1_555 n
C9 C14 H41 119.84(28) 1_555 1_555 n
C13 C14 H41 119.95(23) 1_555 1_555 n
P2 C15 C16 110.3(4) 1_555 1_555 n
P2 C15 H42 109.5(4) 1_555 1_555 n
P2 C15 H43 109.6(5) 1_555 1_555 n
C16 C15 H42 108.2(5) 1_555 1_555 n
C16 C15 H43 108.1(6) 1_555 1_555 n
H42 C15 H43 111.09(14) 1_555 1_555 n
C15 C16 C17 106.7(4) 1_555 1_555 n
C15 C16 H44 109.0(7) 1_555 1_555 n
C15 C16 H45 109.1(6) 1_555 1_555 n
C17 C16 H44 110.2(5) 1_555 1_555 n
C17 C16 H45 110.2(4) 1_555 1_555 n
H44 C16 H45 111.48(14) 1_555 1_555 n
C16 C17 P19 112.9(4) 1_555 1_555 n
C16 C17 H46 108.7(4) 1_555 1_555 n
C16 C17 H47 109.40(33) 1_555 1_555 n
P19 C17 H46 107.4(5) 1_555 1_555 n
P19 C17 H47 107.5(6) 1_555 1_555 n
H46 C17 H47 110.88(16) 1_555 1_555 n
C17 P19 O18 115.4(6) 1_555 1_555 n
C17 P19 C20 101.7(4) 1_555 1_555 n
C17 P19 C26 107.1(5) 1_555 1_555 n
O18 P19 C20 109.5(5) 1_555 1_555 n
O18 P19 C26 112.6(5) 1_555 1_555 n
C20 P19 C26 110.07(28) 1_555 1_555 n
P19 C20 C21 120.4(4) 1_555 1_555 n
P19 C20 C25 119.8(5) 1_555 1_555 n
C21 C20 C25 119.71(27) 1_555 1_555 n
C20 C21 C22 119.96(25) 1_555 1_555 n
C20 C21 H48 120.02(22) 1_555 1_555 n
C22 C21 H48 120.02(22) 1_555 1_555 n
C21 C22 C23 120.14(24) 1_555 1_555 n
C21 C22 H49 119.88(21) 1_555 1_555 n
C23 C22 H49 119.98(20) 1_555 1_555 n
C22 C23 C24 120.04(22) 1_555 1_555 n
C22 C23 H50 119.95(22) 1_555 1_555 n
C24 C23 H50 120.01(21) 1_555 1_555 n
C23 C24 C25 120.00(24) 1_555 1_555 n
C23 C24 H51 120.04(22) 1_555 1_555 n
C25 C24 H51 119.96(21) 1_555 1_555 n
C20 C25 C24 120.16(26) 1_555 1_555 n
C20 C25 H52 119.84(21) 1_555 1_555 n
C24 C25 H52 120.00(22) 1_555 1_555 n
P19 C26 C27 119.9(4) 1_555 1_555 n
P19 C26 C31 120.0(5) 1_555 1_555 n
C27 C26 C31 120.07(29) 1_555 1_555 n
C26 C27 C28 120.01(25) 1_555 1_555 n
C26 C27 H53 119.95(24) 1_555 1_555 n
C28 C27 H53 120.04(21) 1_555 1_555 n
C27 C28 C29 120.01(24) 1_555 1_555 n
C27 C28 H54 120.03(25) 1_555 1_555 n
C29 C28 H54 119.96(24) 1_555 1_555 n
C28 C29 C30 119.91(24) 1_555 1_555 n
C28 C29 H55 120.06(21) 1_555 1_555 n
C30 C29 H55 120.03(24) 1_555 1_555 n
C29 C30 C31 119.99(23) 1_555 1_555 n
C29 C30 H56 120.02(23) 1_555 1_555 n
C31 C30 H56 119.99(20) 1_555 1_555 n
C26 C31 C30 120.00(25) 1_555 1_555 n
C26 C31 H57 120.01(24) 1_555 1_555 n
C30 C31 H57 119.99(26) 1_555 1_555 n
O58 P59 C60 106.2(6) 1_555 1_555 n
O58 P59 C66 109.2(5) 1_555 1_555 n
O58 P59 C72 113.9(6) 1_555 1_555 n
C60 P59 C66 107.97(33) 1_555 1_555 n
C60 P59 C72 105.7(4) 1_555 1_555 n
C66 P59 C72 113.3(5) 1_555 1_555 n
P59 C60 C61 119.2(5) 1_555 1_555 n
P59 C60 C65 120.8(6) 1_555 1_555 n
C61 C60 C65 120.0(4) 1_555 1_555 n
C60 C61 C62 120.12(29) 1_555 1_555 n
C60 C61 H89 119.90(28) 1_555 1_555 n
C62 C61 H89 119.99(28) 1_555 1_555 n
C61 C62 C63 119.92(31) 1_555 1_555 n
C61 C62 H90 120.07(25) 1_555 1_555 n
C63 C62 H90 120.01(26) 1_555 1_555 n
C62 C63 C64 119.87(31) 1_555 1_555 n
C62 C63 H91 120.05(27) 1_555 1_555 n
C64 C63 H91 120.08(23) 1_555 1_555 n
C63 C64 C65 120.07(28) 1_555 1_555 n
C63 C64 H92 119.93(27) 1_555 1_555 n
C65 C64 H92 120.01(27) 1_555 1_555 n
C60 C65 C64 120.00(33) 1_555 1_555 n
C60 C65 H93 119.99(27) 1_555 1_555 n
C64 C65 H93 120.01(27) 1_555 1_555 n
P59 C66 C67 119.3(4) 1_555 1_555 n
P59 C66 C71 120.8(4) 1_555 1_555 n
C67 C66 C71 119.88(29) 1_555 1_555 n
C66 C67 C68 120.21(24) 1_555 1_555 n
C66 C67 H94 119.87(20) 1_555 1_555 n
C68 C67 H94 119.92(21) 1_555 1_555 n
C67 C68 C69 119.93(22) 1_555 1_555 n
C67 C68 H95 120.03(21) 1_555 1_555 n
C69 C68 H95 120.04(20) 1_555 1_555 n
C68 C69 C70 119.92(23) 1_555 1_555 n
C68 C69 H96 120.04(20) 1_555 1_555 n
C70 C69 H96 120.04(22) 1_555 1_555 n
C69 C70 C71 119.93(23) 1_555 1_555 n
C69 C70 H97 120.06(19) 1_555 1_555 n
C71 C70 H97 120.01(21) 1_555 1_555 n
C66 C71 C70 120.14(23) 1_555 1_555 n
C66 C71 H98 119.86(20) 1_555 1_555 n
C70 C71 H98 119.99(22) 1_555 1_555 n
P59 C72 C73 111.8(4) 1_555 1_555 n
P59 C72 H99 109.0(6) 1_555 1_555 n
P59 C72 H100 108.9(9) 1_555 1_555 n
C73 C72 H99 109.0(5) 1_555 1_555 n
C73 C72 H100 109.0(5) 1_555 1_555 n
H99 C72 H100 109.1(4) 1_555 1_555 n
C72 C73 C74 107.9(5) 1_555 1_555 n
C72 C73 H101 109.8(5) 1_555 1_555 n
C72 C73 H102 109.7(8) 1_555 1_555 n
C74 C73 H101 109.8(5) 1_555 1_555 n
C74 C73 H102 109.7(10) 1_555 1_555 n
H101 C73 H102 109.9(5) 1_555 1_555 n
C73 C74 P76 112.8(6) 1_555 1_555 n
C73 C74 H103 108.8(5) 1_555 1_555 n
C73 C74 H104 108.9(5) 1_555 1_555 n
P76 C74 H103 108.8(7) 1_555 1_555 n
P76 C74 H104 108.8(5) 1_555 1_555 n
H103 C74 H104 108.84(31) 1_555 1_555 n
C74 P76 O75 120.1(5) 1_555 1_555 n
C74 P76 C77 108.2(5) 1_555 1_555 n
C74 P76 C83 104.30(33) 1_555 1_555 n
O75 P76 C77 108.4(5) 1_555 1_555 n
O75 P76 C83 107.4(6) 1_555 1_555 n
C77 P76 C83 107.73(32) 1_555 1_555 n
P76 C77 C78 119.9(5) 1_555 1_555 n
P76 C77 C82 119.9(5) 1_555 1_555 n
C78 C77 C82 120.22(32) 1_555 1_555 n
C77 C78 C79 119.95(30) 1_555 1_555 n
C77 C78 H105 120.02(22) 1_555 1_555 n
C79 C78 H105 120.03(25) 1_555 1_555 n
C78 C79 C80 119.94(27) 1_555 1_555 n
C78 C79 H106 120.03(24) 1_555 1_555 n
C80 C79 H106 120.03(24) 1_555 1_555 n
C79 C80 C81 120.02(26) 1_555 1_555 n
C79 C80 H107 119.99(25) 1_555 1_555 n
C81 C80 H107 119.99(26) 1_555 1_555 n
C80 C81 C82 119.97(28) 1_555 1_555 n
C80 C81 H108 120.09(22) 1_555 1_555 n
C82 C81 H108 119.94(24) 1_555 1_555 n
C77 C82 C81 119.89(29) 1_555 1_555 n
C77 C82 H109 120.05(24) 1_555 1_555 n
C81 C82 H109 120.05(25) 1_555 1_555 n
P76 C83 C84 121.7(5) 1_555 1_555 n
P76 C83 C88 118.2(5) 1_555 1_555 n
C84 C83 C88 120.13(27) 1_555 1_555 n
C83 C84 C85 119.80(26) 1_555 1_555 n
C83 C84 H110 120.17(24) 1_555 1_555 n
C85 C84 H110 120.04(27) 1_555 1_555 n
C84 C85 C86 120.04(26) 1_555 1_555 n
C84 C85 H111 119.99(21) 1_555 1_555 n
C86 C85 H111 119.97(23) 1_555 1_555 n
C85 C86 C87 120.05(23) 1_555 1_555 n
C85 C86 H112 120.02(26) 1_555 1_555 n
C87 C86 H112 119.93(22) 1_555 1_555 n
C86 C87 C88 119.87(24) 1_555 1_555 n
C86 C87 H113 120.10(24) 1_555 1_555 n
C88 C87 H113 120.03(26) 1_555 1_555 n
C83 C88 C87 120.12(27) 1_555 1_555 n
C83 C88 H114 119.93(23) 1_555 1_555 n
C87 C88 H114 119.96(21) 1_555 1_555 n

loop_
_geom_bond_atom_site_label_1
_geom_bond_atom_site_label_2
_geom_bond_distance
_geom_bond_site_symmetry_2
_geom_bond_publ_flag
O1 P2 1.491(5) 1_555 n
P2 O1 1.491(5) 1_555 n
P2 C3 1.805(4) 1_555 n
P2 C9 1.805(4) 1_555 n
P2 C15 1.814(4) 1_555 n
P2 H42 2.336(6) 1_555 n
P2 H43 2.337(7) 1_555 n
C3 P2 1.805(4) 1_555 n
C3 C4 1.397(4) 1_555 n
C3 C8 1.395(4) 1_555 n
C3 H32 2.067(4) 1_555 n
C3 H36 2.067(4) 1_555 n
C4 C3 1.397(4) 1_555 n
C4 C5 1.401(4) 1_555 n
C4 H32 0.9800(12) 1_555 n
C4 H33 2.072(5) 1_555 n
C5 C4 1.401(4) 1_555 n
C5 C6 1.397(4) 1_555 n
C5 H32 2.072(5) 1_555 n
C5 H33 0.9800(12) 1_555 n
C5 H34 2.070(5) 1_555 n
C6 C5 1.397(4) 1_555 n
C6 C7 1.396(4) 1_555 n
C6 H33 2.070(4) 1_555 n
C6 H34 0.9800(12) 1_555 n
C6 H35 2.068(5) 1_555 n
C7 C6 1.396(4) 1_555 n
C7 C8 1.401(4) 1_555 n
C7 H34 2.069(5) 1_555 n
C7 H35 0.9800(12) 1_555 n
C7 H36 2.072(5) 1_555 n
C8 C3 1.395(4) 1_555 n
C8 C7 1.401(4) 1_555 n
C8 H35 2.073(5) 1_555 n
C8 H36 0.9800(12) 1_555 n
C9 P2 1.805(4) 1_555 n
C9 C10 1.395(4) 1_555 n
C9 C14 1.399(4) 1_555 n
C9 H37 2.066(4) 1_555 n
C9 H41 2.069(6) 1_555 n
C10 C9 1.395(4) 1_555 n
C10 C11 1.400(4) 1_555 n
C10 H37 0.9800(12) 1_555 n
C10 H38 2.071(4) 1_555 n
C11 C10 1.400(4) 1_555 n
C11 C12 1.396(4) 1_555 n
C11 H37 2.071(6) 1_555 n
C11 H38 0.9800(12) 1_555 n
C11 H39 2.068(4) 1_555 n
C12 C11 1.396(4) 1_555 n
C12 C13 1.396(4) 1_555 n
C12 H38 2.069(6) 1_555 n
C12 H39 0.9800(12) 1_555 n
C12 H40 2.070(4) 1_555 n
C13 C12 1.396(4) 1_555 n
C13 C14 1.399(4) 1_555 n
C13 H39 2.069(6) 1_555 n
C13 H40 0.9800(12) 1_555 n
C13 H41 2.071(4) 1_555 n
C14 C9 1.399(4) 1_555 n
C14 C13 1.399(4) 1_555 n
C14 H40 2.071(6) 1_555 n
C14 H41 0.9800(12) 1_555 n
C15 P2 1.814(4) 1_555 n
C15 C16 1.510(4) 1_555 n
C15 H42 0.9866(11) 1_555 n
C15 H43 0.9856(11) 1_555 n
C15 H44 2.054(9) 1_555 n
C15 H45 2.056(9) 1_555 n
C16 C15 1.510(4) 1_555 n
C16 C17 1.533(4) 1_555 n
C16 H42 2.046(7) 1_555 n
C16 H43 2.044(9) 1_555 n
C16 H44 0.9844(11) 1_555 n
C16 H45 0.9850(11) 1_555 n
C16 H46 2.072(6) 1_555 n
C16 H47 2.081(5) 1_555 n
C17 C16 1.533(4) 1_555 n
C17 P19 1.793(4) 1_555 n
C17 H44 2.088(7) 1_555 n
C17 H45 2.089(6) 1_555 n
C17 H46 0.9869(11) 1_555 n
C17 H47 0.9867(11) 1_555 n
O18 P19 1.490(5) 1_555 n
P19 C17 1.793(4) 1_555 n
P19 O18 1.490(5) 1_555 n
P19 C20 1.812(4) 1_555 n
P19 C26 1.804(4) 1_555 n
P19 H46 2.291(8) 1_555 n
P19 H47 2.292(9) 1_555 n
C20 P19 1.812(4) 1_555 n
C20 C21 1.399(4) 1_555 n
C20 C25 1.404(4) 1_555 n
C20 H48 2.071(5) 1_555 n
C20 H52 2.074(5) 1_555 n
C21 C20 1.399(4) 1_555 n
C21 C22 1.397(4) 1_555 n
C21 H48 0.9800(12) 1_555 n
C21 H49 2.067(5) 1_555 n
C22 C21 1.397(4) 1_555 n
C22 C23 1.398(4) 1_555 n
C22 H48 2.069(4) 1_555 n
C22 H49 0.9800(12) 1_555 n
C22 H50 2.070(5) 1_555 n
C23 C22 1.398(4) 1_555 n
C23 C24 1.395(4) 1_555 n
C23 H49 2.070(5) 1_555 n
C23 H50 0.9800(12) 1_555 n
C23 H51 2.068(5) 1_555 n
C24 C23 1.395(4) 1_555 n
C24 C25 1.394(4) 1_555 n
C24 H50 2.067(5) 1_555 n
C24 H51 0.9800(12) 1_555 n
C24 H52 2.067(5) 1_555 n
C25 C20 1.404(4) 1_555 n
C25 C24 1.394(4) 1_555 n
C25 H51 2.066(4) 1_555 n
C25 H52 0.9800(12) 1_555 n
C26 P19 1.804(4) 1_555 n
C26 C27 1.400(4) 1_555 n
C26 C31 1.398(4) 1_555 n
C26 H53 2.071(5) 1_555 n
C26 H57 2.070(5) 1_555 n
C27 C26 1.400(4) 1_555 n
C27 C28 1.399(4) 1_555 n
C27 H53 0.9800(12) 1_555 n
C27 H54 2.071(5) 1_555 n
C28 C27 1.399(4) 1_555 n
C28 C29 1.400(4) 1_555 n
C28 H53 2.071(4) 1_555 n
C28 H54 0.9800(12) 1_555 n
C28 H55 2.072(5) 1_555 n
C29 C28 1.400(4) 1_555 n
C29 C30 1.402(4) 1_555 n
C29 H54 2.071(5) 1_555 n
C29 H55 0.9800(12) 1_555 n
C29 H56 2.074(5) 1_555 n
C30 C29 1.402(4) 1_555 n
C30 C31 1.399(4) 1_555 n
C30 H55 2.074(5) 1_555 n
C30 H56 0.9800(12) 1_555 n
C30 H57 2.071(5) 1_555 n
C31 C26 1.398(4) 1_555 n
C31 C30 1.399(4) 1_555 n
C31 H56 2.071(4) 1_555 n
C31 H57 0.9800(12) 1_555 n
H32 C3 2.067(4) 1_555 n
H32 C4 0.9800(12) 1_555 n
H32 C5 2.072(5) 1_555 n
H33 C4 2.072(5) 1_555 n
H33 C5 0.9800(12) 1_555 n
H33 C6 2.070(4) 1_555 n
H34 C5 2.070(5) 1_555 n
H34 C6 0.9800(12) 1_555 n
H34 C7 2.069(5) 1_555 n
H35 C6 2.068(5) 1_555 n
H35 C7 0.9800(12) 1_555 n
H35 C8 2.073(5) 1_555 n
H36 C3 2.067(4) 1_555 n
H36 C7 2.072(5) 1_555 n
H36 C8 0.9800(12) 1_555 n
H37 C9 2.066(4) 1_555 n
H37 C10 0.9800(12) 1_555 n
H37 C11 2.071(6) 1_555 n
H38 C10 2.071(4) 1_555 n
H38 C11 0.9800(12) 1_555 n
H38 C12 2.069(6) 1_555 n
H39 C11 2.068(4) 1_555 n
H39 C12 0.9800(12) 1_555 n
H39 C13 2.069(6) 1_555 n
H40 C12 2.070(4) 1_555 n
H40 C13 0.9800(12) 1_555 n
H40 C14 2.071(6) 1_555 n
H41 C9 2.069(6) 1_555 n
H41 C13 2.071(4) 1_555 n
H41 C14 0.9800(12) 1_555 n
H42 P2 2.336(6) 1_555 n
H42 C15 0.9866(11) 1_555 n
H42 C16 2.046(7) 1_555 n
H42 H43 1.6263(11) 1_555 n
H43 P2 2.337(7) 1_555 n
H43 C15 0.9856(11) 1_555 n
H43 C16 2.044(9) 1_555 n
H43 H42 1.6263(11) 1_555 n
H44 C15 2.054(9) 1_555 n
H44 C16 0.9844(11) 1_555 n
H44 C17 2.088(7) 1_555 n
H44 H45 1.6278(11) 1_555 n
H45 C15 2.056(9) 1_555 n
H45 C16 0.9850(11) 1_555 n
H45 C17 2.089(6) 1_555 n
H45 H44 1.6278(11) 1_555 n
H46 C16 2.072(6) 1_555 n
H46 C17 0.9869(11) 1_555 n
H46 P19 2.291(8) 1_555 n
H46 H47 1.6253(11) 1_555 n
H47 C16 2.081(5) 1_555 n
H47 C17 0.9867(11) 1_555 n
H47 P19 2.292(9) 1_555 n
H47 H46 1.6253(11) 1_555 n
H48 C20 2.071(5) 1_555 n
H48 C21 0.9800(12) 1_555 n
H48 C22 2.069(4) 1_555 n
H49 C21 2.067(5) 1_555 n
H49 C22 0.9800(12) 1_555 n
H49 C23 2.070(5) 1_555 n
H50 C22 2.070(5) 1_555 n
H50 C23 0.9800(12) 1_555 n
H50 C24 2.067(5) 1_555 n
H51 C23 2.068(5) 1_555 n
H51 C24 0.9800(12) 1_555 n
H51 C25 2.066(4) 1_555 n
H52 C20 2.074(5) 1_555 n
H52 C24 2.067(5) 1_555 n
H52 C25 0.9800(12) 1_555 n
H53 C26 2.071(5) 1_555 n
H53 C27 0.9800(12) 1_555 n
H53 C28 2.071(4) 1_555 n
H54 C27 2.071(5) 1_555 n
H54 C28 0.9800(12) 1_555 n
H54 C29 2.071(5) 1_555 n
H55 C28 2.072(5) 1_555 n
H55 C29 0.9800(12) 1_555 n
H55 C30 2.074(5) 1_555 n
H56 C29 2.074(5) 1_555 n
H56 C30 0.9800(12) 1_555 n
H56 C31 2.071(4) 1_555 n
H57 C26 2.070(5) 1_555 n
H57 C30 2.071(5) 1_555 n
H57 C31 0.9800(12) 1_555 n
O58 P59 1.482(5) 1_555 n
P59 O58 1.482(5) 1_555 n
P59 C60 1.804(4) 1_555 n
P59 C66 1.798(4) 1_555 n
P59 C72 1.797(4) 1_555 n
P59 H99 2.309(10) 1_555 n
P59 H100 2.309(12) 1_555 n
C60 P59 1.804(4) 1_555 n
C60 C61 1.398(4) 1_555 n
C60 C65 1.392(4) 1_555 n
C60 H89 2.069(6) 1_555 n
C60 H93 2.065(4) 1_555 n
C61 C60 1.398(4) 1_555 n
C61 C62 1.398(4) 1_555 n
C61 H89 0.9800(12) 1_555 n
C61 H90 2.071(6) 1_555 n
C62 C61 1.398(4) 1_555 n
C62 C63 1.397(4) 1_555 n
C62 H89 2.070(4) 1_555 n
C62 H90 0.9800(12) 1_555 n
C62 H91 2.070(6) 1_555 n
C63 C62 1.397(4) 1_555 n
C63 C64 1.399(4) 1_555 n
C63 H90 2.069(4) 1_555 n
C63 H91 0.9800(12) 1_555 n
C63 H92 2.070(6) 1_555 n
C64 C63 1.399(4) 1_555 n
C64 C65 1.399(4) 1_555 n
C64 H91 2.072(4) 1_555 n
C64 H92 0.9799(12) 1_555 n
C64 H93 2.071(6) 1_555 n
C65 C60 1.392(4) 1_555 n
C65 C64 1.399(4) 1_555 n
C65 H92 2.071(4) 1_555 n
C65 H93 0.9800(12) 1_555 n
C66 P59 1.798(4) 1_555 n
C66 C67 1.391(4) 1_555 n
C66 C71 1.392(4) 1_555 n
C66 H94 2.063(4) 1_555 n
C66 H98 2.063(5) 1_555 n
C67 C66 1.391(4) 1_555 n
C67 C68 1.396(4) 1_555 n
C67 H94 0.9800(12) 1_555 n
C67 H95 2.068(5) 1_555 n
C68 C67 1.396(4) 1_555 n
C68 C69 1.395(4) 1_555 n
C68 H94 2.067(5) 1_555 n
C68 H95 0.9800(12) 1_555 n
C68 H96 2.068(5) 1_555 n
C69 C68 1.395(4) 1_555 n
C69 C70 1.394(4) 1_555 n
C69 H95 2.068(5) 1_555 n
C69 H96 0.9800(12) 1_555 n
C69 H97 2.067(4) 1_555 n
C70 C69 1.394(4) 1_555 n
C70 C71 1.397(4) 1_555 n
C70 H96 2.067(5) 1_555 n
C70 H97 0.9800(12) 1_555 n
C70 H98 2.069(5) 1_555 n
C71 C66 1.392(4) 1_555 n
C71 C70 1.397(4) 1_555 n
C71 H97 2.069(5) 1_555 n
C71 H98 0.9800(12) 1_555 n
C72 P59 1.797(4) 1_555 n
C72 C73 1.525(4) 1_555 n
C72 H99 0.9800(12) 1_555 n
C72 H100 0.9801(12) 1_555 n
C72 H101 2.073(7) 1_555 n
C72 H102 2.073(10) 1_555 n
C73 C72 1.525(4) 1_555 n
C73 C74 1.517(4) 1_555 n
C73 H99 2.064(7) 1_555 n
C73 H100 2.063(8) 1_555 n
C73 H101 0.9800(12) 1_555 n
C73 H102 0.9800(12) 1_555 n
C73 H103 2.054(8) 1_555 n
C73 H104 2.055(7) 1_555 n
C74 C73 1.517(4) 1_555 n
C74 P76 1.802(4) 1_555 n
C74 H101 2.065(8) 1_555 n
C74 H102 2.065(12) 1_555 n
C74 H103 0.9801(12) 1_555 n
C74 H104 0.9800(12) 1_555 n
O75 P76 1.491(5) 1_555 n
P76 C74 1.802(4) 1_555 n
P76 O75 1.491(5) 1_555 n
P76 C77 1.802(4) 1_555 n
P76 C83 1.798(4) 1_555 n
P76 H103 2.312(10) 1_555 n
P76 H104 2.312(6) 1_555 n
C77 P76 1.802(4) 1_555 n
C77 C78 1.398(4) 1_555 n
C77 C82 1.397(4) 1_555 n
C77 H105 2.070(4) 1_555 n
C77 H109 2.070(5) 1_555 n
C78 C77 1.398(4) 1_555 n
C78 C79 1.396(4) 1_555 n
C78 H105 0.9800(12) 1_555 n
C78 H106 2.069(4) 1_555 n
C79 C78 1.396(4) 1_555 n
C79 C80 1.400(4) 1_555 n
C79 H105 2.069(5) 1_555 n
C79 H106 0.9800(12) 1_555 n
C79 H107 2.071(4) 1_555 n
C80 C79 1.400(4) 1_555 n
C80 C81 1.400(4) 1_555 n
C80 H106 2.072(5) 1_555 n
C80 H107 0.9800(12) 1_555 n
C80 H108 2.073(4) 1_555 n
C81 C80 1.400(4) 1_555 n
C81 C82 1.397(4) 1_555 n
C81 H107 2.072(5) 1_555 n
C81 H108 0.9800(12) 1_555 n
C81 H109 2.070(4) 1_555 n
C82 C77 1.397(4) 1_555 n
C82 C81 1.397(4) 1_555 n
C82 H108 2.069(5) 1_555 n
C82 H109 0.9800(12) 1_555 n
C83 P76 1.798(4) 1_555 n
C83 C84 1.395(4) 1_555 n
C83 C88 1.399(4) 1_555 n
C83 H110 2.069(5) 1_555 n
C83 H114 2.070(5) 1_555 n
C84 C83 1.395(4) 1_555 n
C84 C85 1.400(4) 1_555 n
C84 H110 0.9800(12) 1_555 n
C84 H111 2.072(4) 1_555 n
C85 C84 1.400(4) 1_555 n
C85 C86 1.399(4) 1_555 n
C85 H110 2.072(5) 1_555 n
C85 H111 0.9800(12) 1_555 n
C85 H112 2.071(5) 1_555 n
C86 C85 1.399(4) 1_555 n
C86 C87 1.397(4) 1_555 n
C86 H111 2.071(5) 1_555 n
C86 H112 0.9800(12) 1_555 n
C86 H113 2.070(5) 1_555 n
C87 C86 1.397(4) 1_555 n
C87 C88 1.396(4) 1_555 n
C87 H112 2.069(5) 1_555 n
C87 H113 0.9800(12) 1_555 n
C87 H114 2.068(4) 1_555 n
C88 C83 1.399(4) 1_555 n
C88 C87 1.396(4) 1_555 n
C88 H113 2.068(5) 1_555 n
C88 H114 0.9800(12) 1_555 n
H89 C60 2.069(6) 1_555 n
H89 C61 0.9800(12) 1_555 n
H89 C62 2.070(4) 1_555 n
H90 C61 2.071(6) 1_555 n
H90 C62 0.9800(12) 1_555 n
H90 C63 2.069(4) 1_555 n
H91 C62 2.070(6) 1_555 n
H91 C63 0.9800(12) 1_555 n
H91 C64 2.072(4) 1_555 n
H92 C63 2.070(6) 1_555 n
H92 C64 0.9799(12) 1_555 n
H92 C65 2.071(4) 1_555 n
H93 C60 2.065(4) 1_555 n
H93 C64 2.071(6) 1_555 n
H93 C65 0.9800(12) 1_555 n
H94 C66 2.063(4) 1_555 n
H94 C67 0.9800(12) 1_555 n
H94 C68 2.067(5) 1_555 n
H95 C67 2.068(5) 1_555 n
H95 C68 0.9800(12) 1_555 n
H95 C69 2.068(5) 1_555 n
H96 C68 2.068(5) 1_555 n
H96 C69 0.9800(12) 1_555 n
H96 C70 2.067(5) 1_555 n
H97 C69 2.067(4) 1_555 n
H97 C70 0.9800(12) 1_555 n
H97 C71 2.069(5) 1_555 n
H98 C66 2.063(5) 1_555 n
H98 C70 2.069(5) 1_555 n
H98 C71 0.9800(12) 1_555 n
H99 P59 2.309(10) 1_555 n
H99 C72 0.9800(12) 1_555 n
H99 C73 2.064(7) 1_555 n
H99 H100 1.597(4) 1_555 n
H100 P59 2.309(12) 1_555 n
H100 C72 0.9801(12) 1_555 n
H100 C73 2.063(8) 1_555 n
H100 H99 1.597(4) 1_555 n
H101 C72 2.073(7) 1_555 n
H101 C73 0.9800(12) 1_555 n
H101 C74 2.065(8) 1_555 n
H101 H102 1.604(5) 1_555 n
H102 C72 2.073(10) 1_555 n
H102 C73 0.9800(12) 1_555 n
H102 C74 2.065(12) 1_555 n
H102 H101 1.604(5) 1_555 n
H103 C73 2.054(8) 1_555 n
H103 C74 0.9801(12) 1_555 n
H103 P76 2.312(10) 1_555 n
H103 H104 1.5941(34) 1_555 n
H104 C73 2.055(7) 1_555 n
H104 C74 0.9800(12) 1_555 n
H104 P76 2.312(6) 1_555 n
H104 H103 1.5941(34) 1_555 n
H105 C77 2.070(4) 1_555 n
H105 C78 0.9800(12) 1_555 n
H105 C79 2.069(5) 1_555 n
H106 C78 2.069(4) 1_555 n
H106 C79 0.9800(12) 1_555 n
H106 C80 2.072(5) 1_555 n
H107 C79 2.071(4) 1_555 n
H107 C80 0.9800(12) 1_555 n
H107 C81 2.072(5) 1_555 n
H108 C80 2.073(4) 1_555 n
H108 C81 0.9800(12) 1_555 n
H108 C82 2.069(5) 1_555 n
H109 C77 2.070(5) 1_555 n
H109 C81 2.070(4) 1_555 n
H109 C82 0.9800(12) 1_555 n
H110 C83 2.069(5) 1_555 n
H110 C84 0.9800(12) 1_555 n
H110 C85 2.072(5) 1_555 n
H111 C84 2.072(4) 1_555 n
H111 C85 0.9800(12) 1_555 n
H111 C86 2.071(5) 1_555 n
H112 C85 2.071(5) 1_555 n
H112 C86 0.9800(12) 1_555 n
H112 C87 2.069(5) 1_555 n
H113 C86 2.070(5) 1_555 n
H113 C87 0.9800(12) 1_555 n
H113 C88 2.068(5) 1_555 n
H114 C83 2.070(5) 1_555 n
H114 C87 2.068(4) 1_555 n
H114 C88 0.9800(12) 1_555 n
